data_4300602
_journal_name_full 'Inorganic Chemistry'
_journal_paper_doi 10.1021/ic051622u
_journal_year 2006
_chemical_formula_sum 'K2.3 Mo12 S14'
_chemical_formula_weight 1690
_space_group_IT_number 163
_symmetry_cell_setting trigonal
_symmetry_space_group_name_Hall '-P 3 2c'
_symmetry_space_group_name_H-M 'P -3 1 c'
_cell_angle_alpha 90
_cell_angle_beta 90
_cell_angle_gamma 120
_cell_formula_units_Z 2
_cell_length_a 9.1720(7)
_cell_length_b 9.1720(7)
_cell_length_c 16.403(4)
_cell_measurement_temperature 293
_cell_volume 1195.0(3)
_exptl_crystal_density_diffrn 4.6952(13)
_refine_ls_goodness_of_fit_gt 1.01
_cod_database_code 4300602

loop_
_symmetry_equiv_pos_site_id
_symmetry_equiv_pos_as_xyz
1 x,y,z
2 -y,x-y,z
3 y,x,1/2+z
4 -x+y,-x,z
5 -x,-x+y,1/2+z
6 x-y,-y,1/2+z
7 -x,-y,-z
8 y,-x+y,-z
9 -y,-x,1/2-z
10 x-y,x,-z
11 x,x-y,1/2-z
12 -x+y,y,1/2-z

loop_
_atom_site_label
_atom_site_type_symbol
_atom_site_adp_type
_atom_site_fract_x
_atom_site_fract_y
_atom_site_fract_z
_atom_site_U_iso_or_equiv
_atom_site_symmetry_multiplicity
_atom_site_occupancy
_atom_site_calc_flag
_atom_site_refinement_flags
_atom_site_disorder_assembly
_atom_site_disorder_group
Mo1 Mo Uani 0.16061(6) 0.50626(6) 0.54382(2) 0.00801(14) 12 1 d . . .
Mo2 Mo Uani 0.33127(5) 0.49705(5) 0.68393(2) 0.00715(14) 12 1 d . . .
S1 S Uani 0.03875(16) 0.69244(16) 0.55751(7) 0.0097(4) 12 1 d . . .
S2 S Uani 0.01966(16) 0.35818(16) 0.68063(7) 0.0111(4) 12 1 d . . .
S3 S Uani 0.3333 0.6667 0.43221(12) 0.0109(4) 4 1 d . . .
K1 K Uani 0.3333 0.6667 0.25 0.0213(7) 2 1 d . . .
K2 K Uani 0 0 0 0.32(19) 2 0.29(7) d . . .
K3 K Uani 0 0 0.142(4) 0.11(4) 4 0.25(5) d . . .
K4 K Uani 0 0 0.25 0.11(2) 2 0.52(5) d . . .

loop_
_atom_site_aniso_label
_atom_site_aniso_type_symbol
_atom_site_aniso_U_11
_atom_site_aniso_U_22
_atom_site_aniso_U_33
_atom_site_aniso_U_12
_atom_site_aniso_U_13
_atom_site_aniso_U_23
Mo1 Mo 0.00982(19) 0.00921(18) 0.00558(16) 0.00520(14) 0.00001(14) -0.00021(14)
Mo2 Mo 0.00845(18) 0.00800(18) 0.00478(15) 0.00395(15) 0.00053(14) -0.00034(14)
S1 S 0.0098(5) 0.0126(5) 0.0072(4) 0.0060(4) -0.0030(4) -0.0020(4)
S2 S 0.0099(5) 0.0111(5) 0.0096(5) 0.0033(4) 0.0008(4) -0.0007(4)
S3 S 0.0142(5) 0.0142(5) 0.0042(7) 0.0071(3) 0 0
K1 K 0.0266(10) 0.0266(10) 0.0107(11) 0.0133(5) 0 0
K2 K 0.018(7) 0.018(7) 0.9(6) 0.009(3) 0 0
K3 K 0.022(4) 0.022(4) 0.28(11) 0.011(2) 0 0
K4 K 0.026(3) 0.026(3) 0.29(7) 0.0128(17) 0 0

loop_
_geom_bond_atom_site_label_1
_geom_bond_atom_site_label_2
_geom_bond_site_symmetry_1
_geom_bond_site_symmetry_2
_geom_bond_distance
_geom_bond_publ_flag
Mo1 Mo1 . 7_566 3.2283(8) yes
Mo1 Mo1 . 2_665 2.6515(7) yes
Mo1 Mo1 . 4_565 2.6515(7) yes
Mo1 Mo2 . . 2.8056(6) yes
Mo1 Mo2 . 2_665 3.8398(5) yes
Mo1 Mo2 . 4_565 2.7265(6) yes
Mo1 S1 . . 2.475(2) yes
Mo1 S1 . 7_566 2.4685(13) yes
Mo1 S1 . 2_665 2.449(3) yes
Mo1 S2 . . 2.6068(12) yes
Mo1 S3 . . 2.3866(13) yes
Mo1 S3 . 7_566 4.0012(5) yes
Mo2 Mo2 . 2_665 2.6784(7) yes
Mo2 Mo2 . 9_666 2.6791(5) yes
Mo2 Mo2 . 4_565 2.6784(9) yes
Mo2 Mo2 . 11_566 3.7765(8) yes
Mo2 Mo2 . 12_556 2.6461(6) yes
Mo2 S1 . 2_665 2.4411(17) yes
Mo2 S2 . . 2.4803(17) yes
Mo2 S2 . 2_665 2.4686(16) yes
Mo2 S2 . 12_556 2.5781(16) yes
Mo2 K3 . 3_555 4.079(11) yes
S1 S1 . 7_566 3.744(3) yes
S1 S1 . 8_456 3.556(3) yes
S1 S1 . 10_666 3.5562(19) yes
S1 S2 . . 3.602(3) yes
S1 S2 . 7_566 3.9386(16) yes
S1 S2 . 2_565 4.047(3) yes
S1 S2 . 4_565 3.3692(19) yes
S1 S3 . . 3.496(2) yes
S1 S3 . 7_566 3.3586(13) yes
S1 K2 . 3_565 3.159(2) yes
S1 K3 . 3_565 3.32(3) yes
S2 S2 . 11_566 3.594(3) yes
S2 S2 . 12_556 3.705(3) yes
S2 S3 . 7_566 3.636(2) yes
S2 K1 . 7_566 3.3306(19) yes
S2 K3 . 3_555 3.261(13) yes
S2 K4 . 7_556 3.3952(19) yes
S3 K1 . . 2.9886(16) yes
K2 K3 . . 2.33(7) yes
K2 K3 . 7_555 2.33(7) yes
K3 K3 . 9_555 3.54(9) yes
K3 K4 . . 1.77(7) yes
